data_4113264
loop_
_publ_author_name
'Masaya Ichikawa'
'Masaki Takahashi'
'Sakae Aoyagi'
'Chihiro Kibayashi'

_publ_contact_author_address
;
School of Pharmacy, Tokyo University of Pharmacy and Life Science,
Horinouchi Hachioji, Tokyo, 192-0392, Japan
;
_publ_contact_author_email ' kibayasi@ps.toyaku.ac.jp '
_publ_contact_author_name 'Chihiro Kubayashi '
_publ_section_title
;
 Total Synthesis of (-)-Incarvilline, (+)-Incarvine C, and
 (-)-Incarvillateine
;
_journal_name_full 'Journal of the American Chemical Society'
_journal_page_first 16553
_journal_page_last 16558
_journal_paper_doi 10.1021/ja0401702
_journal_volume 126
_journal_year 2004
_chemical_absolute_configuration unk
_chemical_formula_moiety 'C17 H16 O6 S '
_chemical_formula_sum 'C17 H16 O6 S'
_chemical_formula_weight 348.373
_chemical_name_systematic
;
 Methyl (2E)-3-{3-Methoxy-4-[(phenylsulfonyl)oxy]phenyl}-2-propenoate
;
_space_group_IT_number 19
_symmetry_cell_setting orthorhombic
_symmetry_space_group_name_Hall 'P 2ac 2ab'
_symmetry_space_group_name_H-M 'P 21 21 21'
_cell_angle_alpha 90.00
_cell_angle_beta 90.00
_cell_angle_gamma 90.00
_cell_formula_units_Z 4
_cell_length_a 7.3260(2)
_cell_length_b 8.5000(7)
_cell_length_c 25.929(2)
_cell_measurement_reflns_used 3280
_cell_measurement_temperature 100
_cell_measurement_theta_max 27.15
_cell_measurement_theta_min 0.00
_cell_volume 1614.62(19)
_computing_cell_refinement Scalepack(HKL)
_computing_data_collection 'Mac Science DIP2000'
_computing_data_reduction 'maXus (Mackay et al., 1999)'
_computing_structure_refinement 'SHELXL-97 (Sheldrick, 1997)'
_diffrn_ambient_temperature 100
_diffrn_measured_fraction_theta_full 0.922
_diffrn_measured_fraction_theta_max 0.922
_diffrn_measurement_device 'Mac Science DIP2000'
_diffrn_measurement_method IP
_diffrn_orient_matrix_type X=UH
_diffrn_orient_matrix_UB_11 -0.00430
_diffrn_orient_matrix_UB_12 0.13597
_diffrn_orient_matrix_UB_13 0.00951
_diffrn_orient_matrix_UB_21 -0.02776
_diffrn_orient_matrix_UB_22 0.00708
_diffrn_orient_matrix_UB_23 -0.11377
_diffrn_orient_matrix_UB_31 -0.03741
_diffrn_orient_matrix_UB_32 -0.00181
_diffrn_orient_matrix_UB_33 0.00902
_diffrn_radiation_source 'fine-focus sealed tube'
_diffrn_radiation_type ' MoK\a'
_diffrn_radiation_wavelength 0.71073
_diffrn_reflns_av_R_equivalents 0.052
_diffrn_reflns_limit_h_max 0
_diffrn_reflns_limit_h_min -8
_diffrn_reflns_limit_k_max 0
_diffrn_reflns_limit_k_min -10
_diffrn_reflns_limit_l_max 32
_diffrn_reflns_limit_l_min -33
_diffrn_reflns_number 3280
_diffrn_reflns_theta_full 27.15
_diffrn_reflns_theta_max 27.15
_diffrn_reflns_theta_min 0.00
_exptl_absorpt_coefficient_mu 0.231
_exptl_absorpt_correction_T_max 0.957
_exptl_absorpt_correction_T_min 0.902
_exptl_absorpt_correction_type multi-scan
_exptl_absorpt_process_details
;
multi-scan from symmetry-related measurements 
 Sortav (Blessing 1995)
;
_exptl_crystal_colour Colourless
_exptl_crystal_density_diffrn 1.433
_exptl_crystal_description 'Prism  '
_exptl_crystal_F_000 728.0
_exptl_crystal_size_max 0.45
_exptl_crystal_size_mid 0.28
_exptl_crystal_size_min 0.20
_refine_diff_density_max 0.253
_refine_diff_density_min -0.286
_refine_diff_density_rms 0.061
_refine_ls_abs_structure_details 'Flack H D (1983), Acta Cryst. A39, 876-881'
_refine_ls_abs_structure_Flack -0.01(8)
_refine_ls_extinction_coef 0.0529(19)
_refine_ls_extinction_expression Fc^*^=kFc[1+0.001xFc^2^\l^3^/sin(2\q)]^-1/4^
_refine_ls_extinction_method SHELXL
_refine_ls_goodness_of_fit_ref 0.716
_refine_ls_hydrogen_treatment noref
_refine_ls_matrix_type full
_refine_ls_number_parameters 220
_refine_ls_number_reflns 3271
_refine_ls_number_restraints 0
_refine_ls_restrained_S_all 0.716
_refine_ls_R_factor_all 0.0495
_refine_ls_R_factor_gt 0.0321
_refine_ls_shift/su_max 0.001
_refine_ls_shift/su_mean 0.000
_refine_ls_structure_factor_coef Fsqd
_refine_ls_weighting_details 'calc w=1/[\s^2^(Fo^2^)+(0.0000P)^2^+0.0000P] where P=(Fo^2^+2Fc^2^)/3'
_refine_ls_weighting_scheme calc
_refine_ls_wR_factor_gt 0.0690
_refine_ls_wR_factor_ref 0.0736
_reflns_number_gt 2258
_reflns_number_total 3271
_reflns_threshold_expression >2sigma(I)
_cod_data_source_file ja0401702_2.cif
_cod_data_source_block 34e
_cod_original_cell_volume 1614.6(2)
_cod_original_sg_symbol_Hall 'P 2ac 2ab '
_cod_original_sg_symbol_H-M 'P 21 21 21 '
_cod_original_formula_sum 'C17 H16 O6 S '
_cod_database_code 4113264

loop_
_symmetry_equiv_pos_as_xyz
+X,+Y,+Z
'-X+ 1/2,-Y,+Z+ 1/2'
'+X+ 1/2,-Y+ 1/2,-Z'
'-X,+Y+ 1/2,-Z+ 1/2'

loop_
_atom_site_label
_atom_site_type_symbol
_atom_site_fract_x
_atom_site_fract_y
_atom_site_fract_z
_atom_site_U_iso_or_equiv
_atom_site_adp_type
_atom_site_occupancy
_atom_site_symmetry_multiplicity
_atom_site_calc_flag
_atom_site_refinement_flags
C1 C 0.6120(3) -0.2817(3) 1.06806(11) 0.0187(6) Uani 1 1 d .
C2 C 0.5852(3) -0.1790(3) 1.02315(10) 0.0210(6) Uani 1 1 d .
C3 C 0.6559(3) -0.0344(3) 1.02256(10) 0.0190(6) Uani 1 1 d .
C4 C 0.6322(3) 0.0857(3) 0.98227(9) 0.0171(6) Uani 1 1 d .
C5 C 0.5712(3) 0.0463(3) 0.93257(10) 0.0167(5) Uani 1 1 d .
C6 C 0.5373(3) 0.1631(3) 0.89714(10) 0.0167(5) Uani 1 1 d .
C7 C 0.5588(3) 0.3207(3) 0.91156(10) 0.0160(6) Uani 1 1 d .
C8 C 0.6234(3) 0.3620(3) 0.95916(10) 0.0199(6) Uani 1 1 d .
C9 C 0.6616(3) 0.2419(3) 0.99457(11) 0.0208(6) Uani 1 1 d .
C10 C 0.5301(3) -0.5218(3) 1.10754(11) 0.0261(6) Uani 1 1 d .
C11 C 0.5049(3) -0.0174(3) 0.82645(10) 0.0219(6) Uani 1 1 d .
C12 C 0.8017(3) 0.4243(3) 0.82074(10) 0.0168(6) Uani 1 1 d .
C13 C 0.7465(3) 0.3224(3) 0.78132(10) 0.0202(6) Uani 1 1 d .
C14 C 0.8756(3) 0.2305(3) 0.75682(11) 0.0251(6) Uani 1 1 d .
C15 C 1.0582(3) 0.2398(3) 0.77173(12) 0.0282(7) Uani 1 1 d .
C16 C 1.1116(3) 0.3405(3) 0.81126(11) 0.0264(6) Uani 1 1 d .
C17 C 0.9852(3) 0.4341(3) 0.83601(10) 0.0209(6) Uani 1 1 d .
O18 O 0.5209(2) -0.4173(2) 1.06321(7) 0.0227(4) Uani 1 1 d .
O19 O 0.7039(2) -0.2494(2) 1.10572(8) 0.0281(5) Uani 1 1 d .
O20 O 0.47942(19) 0.1382(2) 0.84726(7) 0.0194(4) Uani 1 1 d .
O21 O 0.49833(18) 0.4349(2) 0.87570(6) 0.0167(4) Uani 1 1 d .
O22 O 0.5323(2) 0.6215(2) 0.80801(7) 0.0231(4) Uani 1 1 d .
O23 O 0.7265(2) 0.6479(2) 0.88645(7) 0.0232(4) Uani 1 1 d .
S24 S 0.64002(8) 0.55106(8) 0.84813(3) 0.01808(16) Uani 1 1 d .
H2 H 0.5173 -0.2158 0.9944 0.025 Uiso 1 1 calc R
H3 H 0.7293 -0.0059 1.0513 0.023 Uiso 1 1 calc R
H5 H 0.5534 -0.0609 0.9234 0.020 Uiso 1 1 calc R
H8 H 0.6418 0.4693 0.9680 0.024 Uiso 1 1 calc R
H9 H 0.7085 0.2683 1.0276 0.025 Uiso 1 1 calc R
H10A H 0.6573 -0.5522 1.1136 0.039 Uiso 1 1 calc R
H10B H 0.4569 -0.6160 1.1008 0.039 Uiso 1 1 calc R
H10C H 0.4824 -0.4675 1.1380 0.039 Uiso 1 1 calc R
H11A H 0.6287 -0.0540 0.8343 0.033 Uiso 1 1 calc R
H11B H 0.4874 -0.0148 0.7890 0.033 Uiso 1 1 calc R
H11C H 0.4158 -0.0894 0.8419 0.033 Uiso 1 1 calc R
H13 H 0.6217 0.3165 0.7715 0.024 Uiso 1 1 calc R
H14 H 0.8401 0.1611 0.7299 0.030 Uiso 1 1 calc R
H15 H 1.1469 0.1768 0.7548 0.034 Uiso 1 1 calc R
H16 H 1.2362 0.3450 0.8213 0.032 Uiso 1 1 calc R
H17 H 1.0214 0.5036 0.8628 0.025 Uiso 1 1 calc R

loop_
_atom_site_aniso_label
_atom_site_aniso_U_11
_atom_site_aniso_U_22
_atom_site_aniso_U_33
_atom_site_aniso_U_23
_atom_site_aniso_U_13
_atom_site_aniso_U_12
C1 0.0181(12) 0.0169(15) 0.0210(15) 0.0019(12) -0.0004(11) 0.0003(10)
C2 0.0226(12) 0.0226(16) 0.0179(16) -0.0006(12) -0.0035(10) 0.0007(10)
C3 0.0166(11) 0.0227(16) 0.0178(14) 0.0009(12) -0.0025(10) -0.0002(10)
C4 0.0147(11) 0.0187(15) 0.0180(14) 0.0009(11) 0.0008(10) -0.0004(10)
C5 0.0162(10) 0.0171(14) 0.0167(13) 0.0003(12) 0.0006(9) 0.0008(10)
C6 0.0166(11) 0.0200(15) 0.0135(14) 0.0007(12) 0.0007(9) 0.0010(10)
C7 0.0169(11) 0.0147(14) 0.0162(15) 0.0007(12) -0.0001(10) 0.0023(10)
C8 0.0199(11) 0.0181(14) 0.0216(15) -0.0006(12) 0.0004(11) 0.0010(11)
C9 0.0239(13) 0.0210(15) 0.0175(15) -0.0001(12) -0.0026(11) -0.0019(11)
C10 0.0279(13) 0.0246(16) 0.0257(16) 0.0117(13) -0.0019(12) -0.0005(11)
C11 0.0292(12) 0.0149(15) 0.0217(15) -0.0047(12) -0.0019(11) 0.0011(11)
C12 0.0203(11) 0.0155(14) 0.0147(14) 0.0014(12) 0.0003(9) 0.0021(10)
C13 0.0215(12) 0.0209(15) 0.0183(15) 0.0020(13) -0.0009(11) 0.0016(11)
C14 0.0299(14) 0.0221(15) 0.0233(17) -0.0070(12) 0.0018(12) 0.0016(12)
C15 0.0291(14) 0.0251(17) 0.0303(19) -0.0004(14) 0.0081(12) 0.0078(12)
C16 0.0214(13) 0.0287(16) 0.0290(17) 0.0064(14) -0.0023(12) -0.0013(11)
C17 0.0229(11) 0.0200(14) 0.0197(14) 0.0029(12) -0.0010(10) -0.0025(11)
O18 0.0284(9) 0.0193(11) 0.0204(10) 0.0048(9) -0.0051(8) -0.0041(8)
O19 0.0353(9) 0.0258(11) 0.0231(12) 0.0047(10) -0.0108(9) -0.0010(8)
O20 0.0248(8) 0.0184(9) 0.0151(10) -0.0012(9) -0.0042(8) 0.0000(7)
O21 0.0181(8) 0.0137(9) 0.0184(10) 0.0038(8) 0.0001(7) 0.0018(7)
O22 0.0308(9) 0.0198(10) 0.0188(10) 0.0054(8) -0.0045(8) 0.0068(7)
O23 0.0321(9) 0.0170(10) 0.0204(11) -0.0051(9) -0.0014(8) -0.0037(8)
S24 0.0223(3) 0.0139(3) 0.0180(3) -0.0003(3) 0.0000(3) 0.0010(3)

loop_
_atom_type_symbol
_atom_type_description
_atom_type_scat_dispersion_real
_atom_type_scat_dispersion_imag
_atom_type_scat_source
C C 0.0033 0.0016 'International Tables Vol C Tables 4.2.6.8 and 6.1.1.4'
H H 0.0000 0.0000 'International Tables Vol C Tables 4.2.6.8 and 6.1.1.4'
O O 0.0106 0.0060 'International Tables Vol C Tables 4.2.6.8 and 6.1.1.4'
S S 0.1246 0.1234 'International Tables Vol C Tables 4.2.6.8 and 6.1.1.4'

loop_
_geom_angle_atom_site_label_1
_geom_angle_atom_site_label_2
_geom_angle_atom_site_label_3
_geom_angle
O19 C1 O18 123.1(2)
O19 C1 C2 125.1(2)
O18 C1 C2 111.8(2)
C3 C2 C1 120.3(2)
C2 C3 C4 127.0(2)
C9 C4 C5 119.4(2)
C9 C4 C3 119.0(2)
C5 C4 C3 121.6(2)
C6 C5 C4 119.9(2)
O20 C6 C5 124.9(2)
O20 C6 C7 115.6(2)
C5 C6 C7 119.5(2)
C8 C7 C6 121.7(2)
C8 C7 O21 121.7(2)
C6 C7 O21 116.5(2)
C7 C8 C9 118.3(2)
C4 C9 C8 121.2(2)
C13 C12 C17 121.3(2)
C13 C12 S24 118.78(17)
C17 C12 S24 119.8(2)
C14 C13 C12 119.2(2)
C13 C14 C15 119.8(3)
C16 C15 C14 120.6(2)
C17 C16 C15 120.6(2)
C16 C17 C12 118.5(2)
C1 O18 C10 115.4(2)
C6 O20 C11 116.94(19)
C7 O21 S24 120.89(13)
O23 S24 O22 120.25(11)
O23 S24 O21 109.29(10)
O22 S24 O21 102.94(9)
O23 S24 C12 109.56(11)
O22 S24 C12 109.53(11)
O21 S24 C12 103.88(10)
C3 C2 H2 119.8
C1 C2 H2 119.8
C2 C3 H3 116.5
C4 C3 H3 116.5
C6 C5 H5 120.1
C4 C5 H5 120.1
C7 C8 H8 120.9
C9 C8 H8 120.9
C4 C9 H9 119.4
C8 C9 H9 119.4
O18 C10 H10A 109.5
O18 C10 H10B 109.5
H10A C10 H10B 109.5
O18 C10 H10C 109.5
H10A C10 H10C 109.5
H10B C10 H10C 109.5
O20 C11 H11A 109.5
O20 C11 H11B 109.5
H11A C11 H11B 109.5
O20 C11 H11C 109.5
H11A C11 H11C 109.5
H11B C11 H11C 109.5
C14 C13 H13 120.4
C12 C13 H13 120.4
C13 C14 H14 120.1
C15 C14 H14 120.1
C16 C15 H15 119.7
C14 C15 H15 119.7
C17 C16 H16 119.7
C15 C16 H16 119.7
C16 C17 H17 120.7
C12 C17 H17 120.7

loop_
_geom_bond_atom_site_label_1
_geom_bond_atom_site_label_2
_geom_bond_distance
C1 O19 1.217(3)
C1 O18 1.337(3)
C1 C2 1.468(4)
C2 C3 1.334(3)
C3 C4 1.471(3)
C4 C9 1.383(4)
C4 C5 1.404(3)
C5 C6 1.376(4)
C6 O20 1.378(3)
C6 C7 1.399(3)
C7 C8 1.368(3)
C7 O21 1.415(3)
C8 C9 1.401(4)
C10 O18 1.454(3)
C11 O20 1.441(3)
C12 C13 1.399(3)
C12 C17 1.404(3)
C12 S24 1.752(2)
C13 C14 1.381(3)
C14 C15 1.395(3)
C15 C16 1.392(4)
C16 C17 1.379(3)
O21 S24 1.6011(16)
O22 S24 1.4366(18)
O23 S24 1.4374(19)
C2 H2 0.9500
C3 H3 0.9500
C5 H5 0.9500
C8 H8 0.9500
C9 H9 0.9500
C10 H10A 0.9800
C10 H10B 0.9800
C10 H10C 0.9800
C11 H11A 0.9800
C11 H11B 0.9800
C11 H11C 0.9800
C13 H13 0.9500
C14 H14 0.9500
C15 H15 0.9500
C16 H16 0.9500
C17 H17 0.9500

loop_
_cod_related_entry_id
_cod_related_entry_database
_cod_related_entry_code
1 ChemSpider 30660486
